data_1556141
loop_
_publ_author_name
'Bastida, David'
'Liu, Yankai'
'Tian, Xu'
'Escudero-Ad\'an, Eduardo'
'Melchiorre, Paolo'

_publ_section_title
;
 Asymmetric vinylogous aldol reaction via H-bond-directing dienamine
 catalysis.
;
_journal_issue 1
_journal_name_full 'Organic letters'
_journal_page_first 220
_journal_page_last 223
_journal_paper_doi 10.1021/ol303312p
_journal_volume 15
_journal_year 2013
_chemical_absolute_configuration ad
_chemical_formula_sum 'C30 H25 Cl O4'
_chemical_formula_weight 484.95
_space_group_IT_number 19
_space_group_name_Hall 'P 2ac 2ab'
_space_group_name_H-M_alt 'P 21 21 21'
_symmetry_cell_setting orthorhombic
_symmetry_space_group_name_H-M 'P 21 21 21'
_atom_sites_solution_hydrogens geom
_atom_sites_solution_primary direct
_atom_sites_solution_secondary difmap
_audit_creation_method SHELXL-97
_cell_angle_alpha 90.00
_cell_angle_beta 90.00
_cell_angle_gamma 90.00
_cell_formula_units_Z 4
_cell_length_a 8.3789(3)
_cell_length_b 11.6032(5)
_cell_length_c 23.8284(11)
_cell_measurement_reflns_used 3579
_cell_measurement_temperature 100(2)
_cell_measurement_theta_max 35.41
_cell_measurement_theta_min 2.45
_cell_volume 2316.65(17)
_computing_cell_refinement 'Bruker APEX2 v2011.4-0'
_computing_data_collection 'Bruker APEX2 v2011.4-0'
_computing_data_reduction 'Bruker SAINT V7.60A'
_computing_molecular_graphics 'Bruker SHELXTL'
_computing_publication_material 'Bruker SHELXTL'
_computing_structure_refinement 'SHELXS-97 (Sheldrick, 2008)'
_computing_structure_solution Sir2011
_diffrn_ambient_temperature 100(2)
_diffrn_detector_area_resol_mean 512
_diffrn_detector_type '4K CCD area detector APEX II'
_diffrn_measured_fraction_theta_full 0.992
_diffrn_measured_fraction_theta_max 0.992
_diffrn_measurement_device_type 'Kappa 4-axis goniometer bruker-nonius'
_diffrn_measurement_method
;
 Fullsphere data collection, phi and omega scans
;
_diffrn_measurement_specimen_support 'magnetic support whith MicroMount'
_diffrn_radiation_monochromator 'Multilayer Montel 200 mirrors'
_diffrn_radiation_type MoK\a
_diffrn_radiation_wavelength 0.71073
_diffrn_reflns_av_R_equivalents 0.0241
_diffrn_reflns_av_sigmaI/netI 0.0361
_diffrn_reflns_limit_h_max 13
_diffrn_reflns_limit_h_min -7
_diffrn_reflns_limit_k_max 18
_diffrn_reflns_limit_k_min -17
_diffrn_reflns_limit_l_max 39
_diffrn_reflns_limit_l_min -20
_diffrn_reflns_number 24542
_diffrn_reflns_theta_full 35.58
_diffrn_reflns_theta_max 35.58
_diffrn_reflns_theta_min 1.95
_diffrn_source 'rotating anode X-ray tube'
_diffrn_source_current 70
_diffrn_source_power 50
_diffrn_source_size '3 mm x 0.3 mm fine focus'
_diffrn_source_type 'Bruker-Nonius FR 591'
_exptl_absorpt_coefficient_mu 0.202
_exptl_absorpt_correction_T_max 0.9419
_exptl_absorpt_correction_T_min 0.9236
_exptl_absorpt_correction_type empirical
_exptl_absorpt_process_details
; 
 SADABS Version 2008/1 Bruker-Nonius
 Blessing, Acta Cryst. (1995) A51 33-38
;
_exptl_crystal_colour colourless
_exptl_crystal_density_diffrn 1.390
_exptl_crystal_density_method 'not measured'
_exptl_crystal_description block
_exptl_crystal_F_000 1016
_exptl_crystal_size_max 0.40
_exptl_crystal_size_mid 0.40
_exptl_crystal_size_min 0.30
_refine_diff_density_max 0.453
_refine_diff_density_min -0.200
_refine_diff_density_rms 0.061
_refine_ls_abs_structure_details 'Flack H D (1983), Acta Cryst. A39, 876-881'
_refine_ls_abs_structure_Flack -0.02(3)
_refine_ls_extinction_method none
_refine_ls_goodness_of_fit_ref 1.035
_refine_ls_hydrogen_treatment noref
_refine_ls_matrix_type full
_refine_ls_number_parameters 317
_refine_ls_number_reflns 10513
_refine_ls_number_restraints 0
_refine_ls_restrained_S_all 1.035
_refine_ls_R_factor_all 0.0451
_refine_ls_R_factor_gt 0.0386
_refine_ls_shift/su_max 0.003
_refine_ls_shift/su_mean 0.000
_refine_ls_structure_factor_coef Fsqd
_refine_ls_weighting_details 'calc w=1/[\s^2^(Fo^2^)+(0.0574P)^2^+0.1649P] where P=(Fo^2^+2Fc^2^)/3'
_refine_ls_weighting_scheme calc
_refine_ls_wR_factor_gt 0.0953
_refine_ls_wR_factor_ref 0.0994
_reflns_number_gt 9453
_reflns_number_total 10513
_reflns_threshold_expression >2sigma(I)
_cod_data_source_file ol303312p_si_003.cif
_cod_data_source_block lyk1275-b_0m
_cod_depositor_comments
;
The following automatic conversions were performed:

data name '_diffrn_measurement_specimen_suppport' was replaced with
'_diffrn_measurement_specimen_support' as specified in the
replacement file
'/home/saulius/struct/COD-crude-data/automatic-downloads/DataCite-retrospective/ACS/depositions/lib/lists/replacement-tags.lst'.

Automatic conversion script
Id: cif_correct_tags 6909 2019-04-08 15:41:33Z antanas 

The following automatic conversions were performed:

data item '_symmetry_cell_setting' value 'Orthorhombic' was changed
to 'orthorhombic' in accordance with the
/home/saulius/struct/COD-crude-data/automatic-downloads/DataCite-retrospective/ACS/depositions/lib/dictionaries/cif_core.dic
dictionary named 'cif_core.dic' version 2.4.2 last updated on
2011-04-26.

Automatic conversion script
Id: cif_fix_values 6909 2019-04-08 15:41:33Z antanas 
;
_cod_original_sg_symbol_H-M P2(1)2(1)2(1)
_cod_database_code 1556141

loop_
_symmetry_equiv_pos_as_xyz
'x, y, z'
'-x+1/2, -y, z+1/2'
'-x, y+1/2, -z+1/2'
'x+1/2, -y+1/2, -z'

loop_
_atom_site_label
_atom_site_type_symbol
_atom_site_fract_x
_atom_site_fract_y
_atom_site_fract_z
_atom_site_U_iso_or_equiv
_atom_site_adp_type
_atom_site_occupancy
_atom_site_symmetry_multiplicity
_atom_site_calc_flag
_atom_site_refinement_flags
C1 C 0.53618(14) 0.65357(9) 1.07814(4) 0.01457(17) Uani 1 1 d .
C2 C 0.43758(15) 0.56443(9) 1.06133(4) 0.01622(18) Uani 1 1 d .
H2 H 0.3804 0.5205 1.0883 0.019 Uiso 1 1 calc R
C3 C 0.42313(14) 0.53986(9) 1.00414(4) 0.01465(17) Uani 1 1 d .
H3 H 0.3562 0.4784 0.9923 0.018 Uiso 1 1 calc R
C4 C 0.50566(12) 0.60440(8) 0.96449(4) 0.01116(15) Uani 1 1 d .
C5 C 0.60414(14) 0.69393(9) 0.98278(4) 0.01554(17) Uani 1 1 d .
H5 H 0.6606 0.7387 0.9559 0.019 Uiso 1 1 calc R
C6 C 0.62113(14) 0.71872(9) 1.03954(4) 0.01673(19) Uani 1 1 d .
H6 H 0.6895 0.7791 1.0516 0.020 Uiso 1 1 calc R
C7 C 0.48561(12) 0.58887(8) 0.90113(4) 0.01113(15) Uani 1 1 d .
C8 C 0.38968(13) 0.47897(8) 0.88595(4) 0.01285(16) Uani 1 1 d .
H8A H 0.4366 0.4123 0.9059 0.015 Uiso 1 1 calc R
H8B H 0.2785 0.4882 0.8992 0.015 Uiso 1 1 calc R
C9 C 0.38777(13) 0.45375(8) 0.82384(4) 0.01250(16) Uani 1 1 d .
C10 C 0.27082(13) 0.51673(9) 0.78712(4) 0.01434(17) Uani 1 1 d .
H10A H 0.2582 0.5965 0.8011 0.017 Uiso 1 1 calc R
H10B H 0.1656 0.4783 0.7895 0.017 Uiso 1 1 calc R
C11 C 0.32407(15) 0.52036(9) 0.72589(4) 0.01773(19) Uani 1 1 d .
H11A H 0.4174 0.5721 0.7221 0.021 Uiso 1 1 calc R
H11B H 0.2367 0.5515 0.7024 0.021 Uiso 1 1 calc R
C12 C 0.36847(15) 0.39968(9) 0.70546(4) 0.01755(19) Uani 1 1 d .
H12A H 0.2717 0.3508 0.7048 0.021 Uiso 1 1 calc R
H12B H 0.4105 0.4046 0.6667 0.021 Uiso 1 1 calc R
C13 C 0.49191(14) 0.34496(8) 0.74275(4) 0.01517(18) Uani 1 1 d .
C14 C 0.48924(14) 0.37504(8) 0.80230(4) 0.01522(18) Uani 1 1 d .
H14 H 0.5620 0.3376 0.8269 0.018 Uiso 1 1 calc R
C15 C 0.65016(12) 0.58062(8) 0.87332(4) 0.01180(16) Uani 1 1 d .
C16 C 0.89557(13) 0.48357(9) 0.87022(4) 0.01444(17) Uani 1 1 d .
H16A H 0.9554 0.5559 0.8769 0.017 Uiso 1 1 calc R
H16B H 0.8888 0.4706 0.8292 0.017 Uiso 1 1 calc R
C17 C 0.97955(12) 0.38446(8) 0.89777(4) 0.01256(16) Uani 1 1 d .
C18 C 1.03132(12) 0.28855(8) 0.86619(4) 0.01289(16) Uani 1 1 d .
C19 C 1.00008(15) 0.27351(9) 0.80723(4) 0.01656(18) Uani 1 1 d .
H19 H 0.9331 0.3270 0.7884 0.020 Uiso 1 1 calc R
C20 C 1.06459(15) 0.18403(9) 0.77784(4) 0.01994(19) Uani 1 1 d .
H20 H 1.0442 0.1777 0.7387 0.024 Uiso 1 1 calc R
C21 C 1.16158(16) 0.10030(10) 0.80459(5) 0.0216(2) Uani 1 1 d .
H21 H 1.2077 0.0396 0.7833 0.026 Uiso 1 1 calc R
C22 C 1.18833(15) 0.10727(9) 0.86081(5) 0.0196(2) Uani 1 1 d .
H22 H 1.2499 0.0493 0.8788 0.024 Uiso 1 1 calc R
C23 C 1.12498(13) 0.20074(9) 0.89321(4) 0.01492(17) Uani 1 1 d .
C24 C 1.15328(14) 0.20673(9) 0.95089(4) 0.01619(18) Uani 1 1 d .
H24 H 1.2107 0.1464 0.9688 0.019 Uiso 1 1 calc R
C25 C 1.09875(13) 0.29976(9) 0.98284(4) 0.01461(17) Uani 1 1 d .
C26 C 1.12886(14) 0.30531(10) 1.04184(4) 0.01802(19) Uani 1 1 d .
H26 H 1.1818 0.2432 1.0600 0.022 Uiso 1 1 calc R
C27 C 1.08205(15) 0.39922(10) 1.07242(4) 0.0192(2) Uani 1 1 d .
H27 H 1.1009 0.4016 1.1117 0.023 Uiso 1 1 calc R
C28 C 1.00514(15) 0.49339(9) 1.04537(5) 0.01841(19) Uani 1 1 d .
H28 H 0.9767 0.5596 1.0666 0.022 Uiso 1 1 calc R
C29 C 0.97165(13) 0.48970(9) 0.98928(4) 0.01557(18) Uani 1 1 d .
H29 H 0.9189 0.5531 0.9722 0.019 Uiso 1 1 calc R
C30 C 1.01466(13) 0.39191(8) 0.95577(4) 0.01288(16) Uani 1 1 d .
Cl1 Cl 0.55439(4) 0.68490(2) 1.149205(10) 0.02015(6) Uani 1 1 d .
O1 O 0.40839(10) 0.69017(6) 0.88255(3) 0.01442(13) Uani 1 1 d .
H1 H 0.4267 0.6999 0.8482 0.022 Uiso 1 1 calc R
O2 O 0.59020(11) 0.27544(7) 0.72473(3) 0.02138(17) Uani 1 1 d .
O3 O 0.69569(11) 0.64364(7) 0.83654(4) 0.01913(16) Uani 1 1 d .
O4 O 0.73575(9) 0.49264(6) 0.89402(3) 0.01298(13) Uani 1 1 d .

loop_
_atom_site_aniso_label
_atom_site_aniso_U_11
_atom_site_aniso_U_22
_atom_site_aniso_U_33
_atom_site_aniso_U_23
_atom_site_aniso_U_13
_atom_site_aniso_U_12
C1 0.0164(5) 0.0166(4) 0.0107(3) -0.0023(3) -0.0008(3) 0.0006(3)
C2 0.0193(5) 0.0192(4) 0.0102(4) -0.0002(3) 0.0010(4) -0.0049(4)
C3 0.0164(5) 0.0168(4) 0.0108(4) -0.0003(3) 0.0007(3) -0.0043(3)
C4 0.0112(4) 0.0129(3) 0.0093(3) -0.0007(3) 0.0000(3) -0.0001(3)
C5 0.0179(5) 0.0159(4) 0.0128(4) -0.0001(3) 0.0006(3) -0.0049(4)
C6 0.0185(5) 0.0169(4) 0.0147(4) -0.0019(3) -0.0014(4) -0.0043(4)
C7 0.0113(4) 0.0127(3) 0.0095(3) 0.0004(3) 0.0007(3) 0.0004(3)
C8 0.0141(4) 0.0157(4) 0.0087(3) -0.0011(3) 0.0005(3) -0.0024(3)
C9 0.0133(4) 0.0138(4) 0.0103(4) -0.0009(3) -0.0003(3) -0.0022(3)
C10 0.0141(4) 0.0171(4) 0.0118(4) -0.0009(3) -0.0006(3) 0.0008(3)
C11 0.0243(5) 0.0173(4) 0.0116(4) 0.0002(3) -0.0005(4) 0.0041(4)
C12 0.0249(5) 0.0179(4) 0.0099(4) -0.0019(3) -0.0019(4) 0.0031(4)
C13 0.0186(5) 0.0143(4) 0.0126(4) -0.0021(3) 0.0002(4) -0.0008(3)
C14 0.0186(5) 0.0160(4) 0.0110(4) -0.0018(3) -0.0014(4) 0.0028(3)
C15 0.0120(4) 0.0119(3) 0.0115(4) 0.0004(3) 0.0006(3) 0.0008(3)
C16 0.0114(4) 0.0157(4) 0.0163(4) 0.0047(3) 0.0033(4) 0.0021(3)
C17 0.0106(4) 0.0134(3) 0.0137(4) 0.0024(3) 0.0011(3) -0.0001(3)
C18 0.0118(4) 0.0134(4) 0.0134(4) 0.0024(3) -0.0002(3) 0.0002(3)
C19 0.0193(5) 0.0171(4) 0.0133(4) 0.0012(3) -0.0019(4) -0.0007(4)
C20 0.0256(5) 0.0189(4) 0.0153(4) -0.0008(3) -0.0010(4) -0.0001(4)
C21 0.0270(6) 0.0188(4) 0.0190(5) -0.0033(4) 0.0002(4) 0.0043(4)
C22 0.0221(5) 0.0158(4) 0.0210(5) -0.0010(4) -0.0014(4) 0.0052(4)
C23 0.0149(4) 0.0144(4) 0.0154(4) 0.0009(3) -0.0018(4) 0.0016(3)
C24 0.0176(5) 0.0153(4) 0.0157(4) 0.0021(3) -0.0018(4) 0.0031(3)
C25 0.0146(4) 0.0156(4) 0.0136(4) 0.0021(3) -0.0005(3) -0.0002(3)
C26 0.0192(5) 0.0204(4) 0.0144(4) 0.0025(3) -0.0015(4) 0.0002(4)
C27 0.0202(5) 0.0242(5) 0.0132(4) -0.0001(3) -0.0007(4) -0.0031(4)
C28 0.0196(5) 0.0188(4) 0.0168(4) -0.0029(3) 0.0019(4) -0.0039(4)
C29 0.0148(5) 0.0155(4) 0.0164(4) -0.0002(3) 0.0008(4) -0.0009(3)
C30 0.0119(4) 0.0130(4) 0.0138(4) 0.0015(3) 0.0012(3) -0.0010(3)
Cl1 0.02621(13) 0.02336(11) 0.01087(9) -0.00455(8) -0.00068(9) -0.00273(10)
O1 0.0167(3) 0.0156(3) 0.0110(3) 0.0025(2) 0.0014(3) 0.0052(3)
O2 0.0235(4) 0.0228(4) 0.0179(3) -0.0070(3) -0.0007(3) 0.0059(3)
O3 0.0175(4) 0.0192(3) 0.0206(3) 0.0084(3) 0.0062(3) 0.0033(3)
O4 0.0105(3) 0.0144(3) 0.0140(3) 0.0036(2) 0.0022(3) 0.0014(2)

loop_
_atom_type_symbol
_atom_type_description
_atom_type_scat_dispersion_real
_atom_type_scat_dispersion_imag
_atom_type_scat_source
C C 0.0033 0.0016 'International Tables Vol C Tables 4.2.6.8 and 6.1.1.4'
H H 0.0000 0.0000 'International Tables Vol C Tables 4.2.6.8 and 6.1.1.4'
O O 0.0106 0.0060 'International Tables Vol C Tables 4.2.6.8 and 6.1.1.4'
Cl Cl 0.1484 0.1585 'International Tables Vol C Tables 4.2.6.8 and 6.1.1.4'

loop_
_geom_angle_atom_site_label_1
_geom_angle_atom_site_label_2
_geom_angle_atom_site_label_3
_geom_angle
C2 C1 C6 121.45(9)
C2 C1 Cl1 119.41(8)
C6 C1 Cl1 119.14(8)
C1 C2 C3 119.14(9)
C4 C3 C2 120.66(9)
C3 C4 C5 118.85(9)
C3 C4 C7 123.56(9)
C5 C4 C7 117.43(8)
C6 C5 C4 121.21(9)
C1 C6 C5 118.68(10)
O1 C7 C4 105.17(7)
O1 C7 C15 109.17(8)
C4 C7 C15 109.59(8)
O1 C7 C8 111.95(8)
C4 C7 C8 112.59(8)
C15 C7 C8 108.31(8)
C9 C8 C7 113.20(8)
C14 C9 C10 121.22(9)
C14 C9 C8 119.85(9)
C10 C9 C8 118.92(9)
C9 C10 C11 112.29(9)
C10 C11 C12 110.50(8)
C13 C12 C11 111.47(9)
O2 C13 C14 120.38(10)
O2 C13 C12 122.08(9)
C14 C13 C12 117.53(9)
C9 C14 C13 122.73(9)
O3 C15 O4 124.10(10)
O3 C15 C7 124.20(9)
O4 C15 C7 111.68(8)
O4 C16 C17 108.43(8)
C18 C17 C30 120.31(9)
C18 C17 C16 121.03(9)
C30 C17 C16 118.56(9)
C17 C18 C23 119.18(9)
C17 C18 C19 124.05(9)
C23 C18 C19 116.75(9)
C20 C19 C18 121.42(10)
C19 C20 C21 121.18(10)
C22 C21 C20 119.76(10)
C21 C22 C23 120.95(10)
C24 C23 C22 120.33(9)
C24 C23 C18 119.86(9)
C22 C23 C18 119.81(9)
C23 C24 C25 121.27(9)
C24 C25 C26 120.84(9)
C24 C25 C30 119.45(9)
C26 C25 C30 119.69(9)
C27 C26 C25 120.60(10)
C26 C27 C28 120.00(10)
C29 C28 C27 120.81(10)
C28 C29 C30 121.19(10)
C17 C30 C29 122.67(9)
C17 C30 C25 119.72(9)
C29 C30 C25 117.61(9)
C15 O4 C16 113.76(8)

loop_
_geom_bond_atom_site_label_1
_geom_bond_atom_site_label_2
_geom_bond_distance
C1 C2 1.3831(15)
C1 C6 1.3873(15)
C1 Cl1 1.7385(10)
C2 C3 1.3974(14)
C3 C4 1.3899(14)
C4 C5 1.3965(14)
C4 C7 1.5297(13)
C5 C6 1.3899(14)
C7 O1 1.4129(12)
C7 C15 1.5327(14)
C7 C8 1.5502(14)
C8 C9 1.5086(13)
C9 C14 1.3492(14)
C9 C10 1.5032(15)
C10 C11 1.5264(14)
C11 C12 1.5284(15)
C12 C13 1.5041(16)
C13 O2 1.2301(13)
C13 C14 1.4615(14)
C15 O3 1.2035(12)
C15 O4 1.3416(12)
C16 O4 1.4580(13)
C16 C17 1.4994(14)
C17 C18 1.4116(14)
C17 C30 1.4158(14)
C18 C23 1.4383(14)
C18 C19 1.4397(14)
C19 C20 1.3640(15)
C20 C21 1.4180(17)
C21 C22 1.3606(16)
C22 C23 1.4331(15)
C23 C24 1.3966(14)
C24 C25 1.3975(14)
C25 C26 1.4299(14)
C25 C30 1.4337(14)
C26 C27 1.3683(16)
C27 C28 1.4229(17)
C28 C29 1.3663(15)
C29 C30 1.4335(14)

loop_
_geom_torsion_atom_site_label_1
_geom_torsion_atom_site_label_2
_geom_torsion_atom_site_label_3
_geom_torsion_atom_site_label_4
_geom_torsion
C6 C1 C2 C3 -0.17(17)
Cl1 C1 C2 C3 179.84(9)
C1 C2 C3 C4 -0.44(17)
C2 C3 C4 C5 0.36(16)
C2 C3 C4 C7 -174.96(10)
C3 C4 C5 C6 0.31(16)
C7 C4 C5 C6 175.92(10)
C2 C1 C6 C5 0.83(17)
Cl1 C1 C6 C5 -179.18(9)
C4 C5 C6 C1 -0.90(17)
C3 C4 C7 O1 111.04(11)
C5 C4 C7 O1 -64.34(11)
C3 C4 C7 C15 -131.72(10)
C5 C4 C7 C15 52.89(11)
C3 C4 C7 C8 -11.11(14)
C5 C4 C7 C8 173.51(9)
O1 C7 C8 C9 69.53(11)
C4 C7 C8 C9 -172.23(9)
C15 C7 C8 C9 -50.89(11)
C7 C8 C9 C14 98.86(11)
C7 C8 C9 C10 -81.67(12)
C14 C9 C10 C11 -23.47(14)
C8 C9 C10 C11 157.06(9)
C9 C10 C11 C12 50.48(13)
C10 C11 C12 C13 -54.71(13)
C11 C12 C13 O2 -149.65(11)
C11 C12 C13 C14 31.86(14)
C10 C9 C14 C13 -0.56(16)
C8 C9 C14 C13 178.90(10)
O2 C13 C14 C9 177.57(11)
C12 C13 C14 C9 -3.90(16)
O1 C7 C15 O3 -8.26(14)
C4 C7 C15 O3 -122.96(11)
C8 C7 C15 O3 113.87(11)
O1 C7 C15 O4 173.32(8)
C4 C7 C15 O4 58.62(10)
C8 C7 C15 O4 -64.55(10)
O4 C16 C17 C18 118.14(10)
O4 C16 C17 C30 -65.59(12)
C30 C17 C18 C23 -2.24(15)
C16 C17 C18 C23 173.96(9)
C30 C17 C18 C19 179.55(10)
C16 C17 C18 C19 -4.26(16)
C17 C18 C19 C20 174.32(11)
C23 C18 C19 C20 -3.93(16)
C18 C19 C20 C21 1.78(18)
C19 C20 C21 C22 1.53(19)
C20 C21 C22 C23 -2.48(19)
C21 C22 C23 C24 179.94(12)
C21 C22 C23 C18 0.18(18)
C17 C18 C23 C24 4.83(15)
C19 C18 C23 C24 -176.83(10)
C17 C18 C23 C22 -175.40(10)
C19 C18 C23 C22 2.94(15)
C22 C23 C24 C25 177.10(11)
C18 C23 C24 C25 -3.14(16)
C23 C24 C25 C26 -179.76(11)
C23 C24 C25 C30 -1.15(16)
C24 C25 C26 C27 176.78(11)
C30 C25 C26 C27 -1.82(16)
C25 C26 C27 C28 -1.10(18)
C26 C27 C28 C29 2.48(18)
C27 C28 C29 C30 -0.86(17)
C18 C17 C30 C29 176.99(10)
C16 C17 C30 C29 0.70(15)
C18 C17 C30 C25 -2.00(15)
C16 C17 C30 C25 -178.30(9)
C28 C29 C30 C17 178.97(11)
C28 C29 C30 C25 -2.01(15)
C24 C25 C30 C17 3.75(15)
C26 C25 C30 C17 -177.63(10)
C24 C25 C30 C29 -175.30(10)
C26 C25 C30 C29 3.32(15)
O3 C15 O4 C16 3.57(14)
C7 C15 O4 C16 -178.01(8)
C17 C16 O4 C15 178.55(8)
